data_7038869
loop_
_publ_author_name
'Yamagishi, Akihiko'
'Kawasaki, Takeshi'
'Hiruma, Kei'
'Sato, Hisako'
'Kitazawa, Takafumi'

_publ_section_title
;
 Emission behaviour of a series of bimetallic Cd(ii)-Au(i) coordination
 polymers.
;
_journal_issue 18
_journal_name_full 'Dalton transactions (Cambridge, England : 2003)'
_journal_page_first 7823
_journal_page_last 7828
_journal_paper_doi 10.1039/c6dt00537c
_journal_volume 45
_journal_year 2016
_chemical_formula_sum 'C16 H14 Au2 Cd N6'
_chemical_formula_weight 796.67
_chemical_name_systematic
; 
 ? 
;
_space_group_IT_number 14
_symmetry_cell_setting monoclinic
_symmetry_space_group_name_Hall '-P 2ybc'
_symmetry_space_group_name_H-M 'P 1 21/c 1'
_atom_sites_solution_hydrogens geom
_atom_sites_solution_primary direct
_atom_sites_solution_secondary difmap
_audit_creation_method SHELXL-97
_audit_update_record
;
2016-03-07 deposited with the CCDC.
2016-03-22 downloaded from the CCDC.
;
_cell_angle_alpha 90.00
_cell_angle_beta 100.9240(10)
_cell_angle_gamma 90.00
_cell_formula_units_Z 4
_cell_length_a 8.8666(5)
_cell_length_b 15.8409(9)
_cell_length_c 14.8945(9)
_cell_measurement_reflns_used 5114
_cell_measurement_temperature 90
_cell_measurement_theta_max 30.70
_cell_measurement_theta_min 2.34
_cell_volume 2054.1(2)
_computing_cell_refinement 'Bruker SMART'
_computing_data_collection 'Bruker SMART'
_computing_data_reduction 'Bruker SAINT'
_computing_molecular_graphics 'Bruker SHELXTL'
_computing_publication_material 'Bruker SHELXTL'
_computing_structure_refinement 'SHELXL-97 (Sheldrick, 1997)'
_computing_structure_solution 'SHELXS-97 (Sheldrick, 1990)'
_diffrn_ambient_temperature 90
_diffrn_detector_area_resol_mean 8.333
_diffrn_measured_fraction_theta_full 0.999
_diffrn_measured_fraction_theta_max 0.914
_diffrn_measurement_device_type 'CCD area detector'
_diffrn_measurement_method 'phi and omega scans'
_diffrn_radiation_monochromator graphite
_diffrn_radiation_source 'fine-focus sealed tube'
_diffrn_radiation_type MoK\a
_diffrn_radiation_wavelength 0.71073
_diffrn_reflns_av_R_equivalents 0.0284
_diffrn_reflns_av_unetI/netI 0.0375
_diffrn_reflns_limit_h_max 12
_diffrn_reflns_limit_h_min -12
_diffrn_reflns_limit_k_max 22
_diffrn_reflns_limit_k_min -22
_diffrn_reflns_limit_l_max 21
_diffrn_reflns_limit_l_min -8
_diffrn_reflns_number 15157
_diffrn_reflns_theta_full 25.00
_diffrn_reflns_theta_max 31.09
_diffrn_reflns_theta_min 1.90
_exptl_absorpt_coefficient_mu 15.285
_exptl_absorpt_correction_T_max 0.1146
_exptl_absorpt_correction_T_min 0.0681
_exptl_absorpt_correction_type empirical
_exptl_absorpt_process_details 'SADABS; Sheldrick, 1996'
_exptl_crystal_colour colorless
_exptl_crystal_density_diffrn 2.576
_exptl_crystal_density_method 'not measured'
_exptl_crystal_description block
_exptl_crystal_F_000 1432
_exptl_crystal_size_max 0.38
_exptl_crystal_size_mid 0.30
_exptl_crystal_size_min 0.25
_refine_diff_density_max 1.461
_refine_diff_density_min -2.185
_refine_diff_density_rms 0.259
_refine_ls_extinction_method none
_refine_ls_goodness_of_fit_ref 0.998
_refine_ls_hydrogen_treatment constr
_refine_ls_matrix_type full
_refine_ls_number_parameters 228
_refine_ls_number_reflns 6025
_refine_ls_number_restraints 0
_refine_ls_restrained_S_all 0.998
_refine_ls_R_factor_all 0.0415
_refine_ls_R_factor_gt 0.0270
_refine_ls_shift/su_max 0.002
_refine_ls_shift/su_mean 0.000
_refine_ls_structure_factor_coef Fsqd
_refine_ls_weighting_details 'calc w=1/[\s^2^(Fo^2^)+(0.0282P)^2^+0.0000P] where P=(Fo^2^+2Fc^2^)/3'
_refine_ls_weighting_scheme calc
_refine_ls_wR_factor_gt 0.0601
_refine_ls_wR_factor_ref 0.0647
_reflns_number_gt 4598
_reflns_number_total 6025
_reflns_threshold_expression >2sigma(I)
_cod_data_source_file c6dt00537c2.cif
_cod_data_source_block 3mepy-90K
_cod_depositor_comments
;
The following automatic conversions were performed:

'_symmetry_cell_setting' value 'Monoclinic' changed to 'monoclinic'
according to
/usr/data/users/saulius/crontab/automatic-downloads/rss-feeds/RSC/lib/dictionaries/cif_core.dic
dictionary named 'cif_core.dic' version 2.4.2 from 2011-04-26.

Automatic conversion script
Id: cif_fix_values 4268 2015-11-12 08:31:59Z antanas 

 Adding full bibliography for 7038867--7038873.cif.
;
_cod_original_sg_symbol_H-M P2(1)/c
_cod_database_code 7038869

loop_
_symmetry_equiv_pos_as_xyz
'x, y, z'
'-x, y+1/2, -z+1/2'
'-x, -y, -z'
'x, -y-1/2, z-1/2'

loop_
_atom_site_label
_atom_site_type_symbol
_atom_site_fract_x
_atom_site_fract_y
_atom_site_fract_z
_atom_site_U_iso_or_equiv
_atom_site_adp_type
_atom_site_occupancy
_atom_site_symmetry_multiplicity
_atom_site_calc_flag
_atom_site_refinement_flags
Au2 Au 0.64922(2) 0.246278(9) 0.497866(11) 0.01438(5) Uani 1 1 d .
Au1 Au 0.29737(2) 0.251368(9) 0.500091(11) 0.01363(5) Uani 1 1 d .
Cd1 Cd 0.32327(3) 0.499009(16) 0.253150(19) 0.00992(6) Uani 1 1 d .
N3 N 0.3371(4) 0.6083(2) 0.3589(3) 0.0189(8) Uani 1 1 d .
N1 N 0.3166(5) 0.3945(2) 0.1429(3) 0.0205(8) Uani 1 1 d .
C11 C -0.0173(5) 0.5785(3) 0.2463(3) 0.0164(9) Uani 1 1 d .
H11 H 0.0370 0.6035 0.3010 0.020 Uiso 1 1 calc R
N4 N 0.2696(4) 0.4007(2) 0.3612(3) 0.0197(8) Uani 1 1 d .
C4 C 0.2786(5) 0.3460(3) 0.4111(3) 0.0153(9) Uani 1 1 d .
N6 N 0.0577(4) 0.5229(2) 0.2038(2) 0.0146(7) Uani 1 1 d .
N2 N 0.3578(4) 0.6005(2) 0.1452(3) 0.0186(8) Uani 1 1 d .
N5 N 0.5808(4) 0.4636(2) 0.3133(2) 0.0150(7) Uani 1 1 d .
C15 C -0.0200(5) 0.4868(3) 0.1276(3) 0.0202(9) Uani 1 1 d .
H15 H 0.0310 0.4464 0.0969 0.024 Uiso 1 1 calc R
C10 C 0.8769(6) 0.3056(3) 0.2689(4) 0.0328(13) Uani 1 1 d .
H10A H 0.9820 0.3230 0.2661 0.049 Uiso 1 1 calc R
H10B H 0.8187 0.2972 0.2068 0.049 Uiso 1 1 calc R
H10C H 0.8796 0.2528 0.3033 0.049 Uiso 1 1 calc R
C8 C 0.7931(5) 0.4683(3) 0.4392(3) 0.0214(10) Uani 1 1 d .
H8 H 0.8394 0.4920 0.4965 0.026 Uiso 1 1 calc R
C6 C 0.8007(5) 0.3733(3) 0.3159(3) 0.0216(10) Uani 1 1 d .
C9 C 0.6498(5) 0.4951(3) 0.3953(3) 0.0182(9) Uani 1 1 d .
H9 H 0.5980 0.5370 0.4236 0.022 Uiso 1 1 calc R
C14 C -0.1718(5) 0.5059(3) 0.0921(3) 0.0235(10) Uani 1 1 d .
H14 H -0.2238 0.4795 0.0376 0.028 Uiso 1 1 calc R
C16 C -0.2423(6) 0.6671(3) 0.2677(4) 0.0260(11) Uani 1 1 d .
H16A H -0.1823 0.6729 0.3298 0.039 Uiso 1 1 calc R
H16B H -0.3470 0.6492 0.2707 0.039 Uiso 1 1 calc R
H16C H -0.2457 0.7215 0.2360 0.039 Uiso 1 1 calc R
C7 C 0.8685(5) 0.4067(3) 0.3991(3) 0.0203(10) Uani 1 1 d .
H7 H 0.9668 0.3875 0.4288 0.024 Uiso 1 1 calc R
C12 C -0.1688(5) 0.6025(3) 0.2165(3) 0.0185(9) Uani 1 1 d .
C5 C 0.6565(5) 0.4039(3) 0.2762(3) 0.0172(9) Uani 1 1 d .
H5 H 0.6086 0.3809 0.2190 0.021 Uiso 1 1 calc R
C1 C 0.3097(5) 0.3414(3) 0.0899(3) 0.0162(9) Uani 1 1 d .
C3 C 0.3418(5) 0.6618(3) 0.4105(3) 0.0173(9) Uani 1 1 d .
C2 C 0.3545(5) 0.6545(3) 0.0928(3) 0.0160(9) Uani 1 1 d .
C13 C -0.2461(5) 0.5640(3) 0.1372(3) 0.0222(10) Uani 1 1 d .
H13 H -0.3505 0.5778 0.1141 0.027 Uiso 1 1 calc R

loop_
_atom_site_aniso_label
_atom_site_aniso_U_11
_atom_site_aniso_U_22
_atom_site_aniso_U_33
_atom_site_aniso_U_23
_atom_site_aniso_U_13
_atom_site_aniso_U_12
Au2 0.01482(10) 0.01230(8) 0.01673(8) -0.00612(6) 0.00479(7) -0.00025(6)
Au1 0.01542(10) 0.01175(8) 0.01448(8) 0.00478(6) 0.00474(6) -0.00025(6)
Cd1 0.01326(13) 0.00695(12) 0.01028(13) -0.00009(9) 0.00413(10) 0.00054(11)
N3 0.022(2) 0.0145(17) 0.0205(19) -0.0030(14) 0.0044(17) 0.0007(15)
N1 0.023(2) 0.0195(18) 0.0191(19) -0.0024(15) 0.0041(17) 0.0030(16)
C11 0.018(2) 0.0116(19) 0.021(2) -0.0027(15) 0.0061(19) 0.0003(16)
N4 0.016(2) 0.0225(18) 0.0222(19) 0.0057(15) 0.0067(17) -0.0016(15)
C4 0.015(2) 0.0160(19) 0.017(2) 0.0015(16) 0.0078(18) 0.0023(16)
N6 0.0156(18) 0.0152(15) 0.0142(17) 0.0015(13) 0.0057(15) 0.0001(14)
N2 0.017(2) 0.0188(18) 0.0212(19) 0.0041(15) 0.0060(16) 0.0012(15)
N5 0.0129(18) 0.0142(16) 0.0184(18) -0.0011(13) 0.0043(15) 0.0017(14)
C15 0.021(2) 0.021(2) 0.019(2) -0.0033(17) 0.0050(19) 0.0012(18)
C10 0.021(3) 0.028(3) 0.048(3) -0.014(2) 0.002(3) 0.007(2)
C8 0.016(2) 0.026(2) 0.021(2) -0.0044(18) 0.0011(19) -0.0007(18)
C6 0.019(2) 0.016(2) 0.030(3) -0.0015(18) 0.004(2) 0.0001(18)
C9 0.018(2) 0.020(2) 0.017(2) -0.0015(16) 0.0041(17) 0.0040(18)
C14 0.020(2) 0.029(2) 0.021(2) -0.0037(19) 0.0033(19) -0.001(2)
C16 0.023(3) 0.021(2) 0.037(3) 0.000(2) 0.013(2) 0.0025(19)
C7 0.012(2) 0.022(2) 0.027(2) -0.0010(18) 0.0017(19) 0.0023(17)
C12 0.019(2) 0.0166(19) 0.022(2) 0.0055(17) 0.0089(19) 0.0017(17)
C5 0.011(2) 0.0172(19) 0.025(2) -0.0041(17) 0.0068(18) -0.0029(16)
C1 0.015(2) 0.0161(19) 0.019(2) -0.0026(16) 0.0073(18) 0.0043(17)
C3 0.014(2) 0.0147(19) 0.023(2) -0.0008(17) 0.0023(19) 0.0002(17)
C2 0.012(2) 0.018(2) 0.020(2) 0.0012(16) 0.0081(18) 0.0012(17)
C13 0.016(2) 0.026(2) 0.024(2) 0.0019(19) 0.003(2) 0.0049(19)

loop_
_atom_type_symbol
_atom_type_description
_atom_type_scat_dispersion_real
_atom_type_scat_dispersion_imag
_atom_type_scat_source
C C 0.0033 0.0016 'International Tables Vol C Tables 4.2.6.8 and 6.1.1.4'
H H 0.0000 0.0000 'International Tables Vol C Tables 4.2.6.8 and 6.1.1.4'
N N 0.0061 0.0033 'International Tables Vol C Tables 4.2.6.8 and 6.1.1.4'
Cd Cd -0.8075 1.2024 'International Tables Vol C Tables 4.2.6.8 and 6.1.1.4'
Au Au -2.0133 8.8022 'International Tables Vol C Tables 4.2.6.8 and 6.1.1.4'

loop_
_geom_angle_atom_site_label_1
_geom_angle_atom_site_label_2
_geom_angle_atom_site_label_3
_geom_angle
_geom_angle_site_symmetry_1
_geom_angle_site_symmetry_3
C2 Au2 C3 178.67(18) 2_645 3_666
C2 Au2 Au1 97.97(13) 2_645 .
C3 Au2 Au1 83.34(13) 3_666 .
C1 Au1 C4 178.08(18) 4_566 .
C1 Au1 Au2 93.47(13) 4_566 .
C4 Au1 Au2 88.28(13) . .
N1 Cd1 N3 176.91(14) . .
N1 Cd1 N2 89.61(14) . .
N3 Cd1 N2 87.54(13) . .
N1 Cd1 N4 91.75(14) . .
N3 Cd1 N4 91.18(14) . .
N2 Cd1 N4 175.69(13) . .
N1 Cd1 N5 89.56(13) . .
N3 Cd1 N5 89.81(13) . .
N2 Cd1 N5 100.46(13) . .
N4 Cd1 N5 83.65(13) . .
N1 Cd1 N6 90.21(13) . .
N3 Cd1 N6 90.75(13) . .
N2 Cd1 N6 85.90(12) . .
N4 Cd1 N6 90.00(13) . .
N5 Cd1 N6 173.63(12) . .
C3 N3 Cd1 179.1(4) . .
C1 N1 Cd1 177.6(4) . .
N6 C11 C12 124.6(4) . .
N6 C11 H11 117.7 . .
C12 C11 H11 117.7 . .
C4 N4 Cd1 162.9(4) . .
N4 C4 Au1 178.9(4) . .
C11 N6 C15 117.5(4) . .
C11 N6 Cd1 121.0(3) . .
C15 N6 Cd1 121.2(3) . .
C2 N2 Cd1 170.3(4) . .
C5 N5 C9 117.2(4) . .
C5 N5 Cd1 122.4(3) . .
C9 N5 Cd1 119.7(3) . .
N6 C15 C14 122.5(4) . .
N6 C15 H15 118.7 . .
C14 C15 H15 118.7 . .
C6 C10 H10A 109.5 . .
C6 C10 H10B 109.5 . .
H10A C10 H10B 109.5 . .
C6 C10 H10C 109.5 . .
H10A C10 H10C 109.5 . .
H10B C10 H10C 109.5 . .
C7 C8 C9 119.3(4) . .
C7 C8 H8 120.3 . .
C9 C8 H8 120.3 . .
C7 C6 C5 117.3(4) . .
C7 C6 C10 122.2(4) . .
C5 C6 C10 120.5(4) . .
N5 C9 C8 122.1(4) . .
N5 C9 H9 118.9 . .
C8 C9 H9 118.9 . .
C13 C14 C15 118.6(4) . .
C13 C14 H14 120.7 . .
C15 C14 H14 120.7 . .
C12 C16 H16A 109.5 . .
C12 C16 H16B 109.5 . .
H16A C16 H16B 109.5 . .
C12 C16 H16C 109.5 . .
H16A C16 H16C 109.5 . .
H16B C16 H16C 109.5 . .
C6 C7 C8 119.8(4) . .
C6 C7 H7 120.1 . .
C8 C7 H7 120.1 . .
C11 C12 C13 116.4(4) . .
C11 C12 C16 120.9(4) . .
C13 C12 C16 122.7(4) . .
N5 C5 C6 124.3(4) . .
N5 C5 H5 117.9 . .
C6 C5 H5 117.9 . .
N1 C1 Au1 179.1(4) . 4_565
N3 C3 Au2 179.1(4) . 3_666
N2 C2 Au2 179.2(4) . 2_655
C14 C13 C12 120.2(4) . .
C14 C13 H13 119.9 . .
C12 C13 H13 119.9 . .

loop_
_geom_bond_atom_site_label_1
_geom_bond_atom_site_label_2
_geom_bond_distance
_geom_bond_site_symmetry_2
Au2 C2 1.980(4) 2_645
Au2 C3 1.988(4) 3_666
Au2 Au1 3.1271(3) .
Au1 C1 1.976(4) 4_566
Au1 C4 1.987(4) .
Cd1 N1 2.325(4) .
Cd1 N3 2.328(4) .
Cd1 N2 2.334(4) .
Cd1 N4 2.353(4) .
Cd1 N5 2.357(3) .
Cd1 N6 2.361(4) .
N3 C3 1.139(5) .
N1 C1 1.147(5) .
C11 N6 1.335(5) .
C11 C12 1.385(6) .
C11 H11 0.9500 .
N4 C4 1.134(5) .
N6 C15 1.338(5) .
N2 C2 1.155(5) .
N5 C5 1.339(5) .
N5 C9 1.354(5) .
C15 C14 1.384(6) .
C15 H15 0.9500 .
C10 C6 1.508(7) .
C10 H10A 0.9800 .
C10 H10B 0.9800 .
C10 H10C 0.9800 .
C8 C7 1.381(6) .
C8 C9 1.381(6) .
C8 H8 0.9500 .
C6 C7 1.377(6) .
C6 C5 1.390(6) .
C9 H9 0.9500 .
C14 C13 1.379(6) .
C14 H14 0.9500 .
C16 C12 1.497(6) .
C16 H16A 0.9800 .
C16 H16B 0.9800 .
C16 H16C 0.9800 .
C7 H7 0.9500 .
C12 C13 1.389(6) .
C5 H5 0.9500 .
C1 Au1 1.976(4) 4_565
C3 Au2 1.988(4) 3_666
C2 Au2 1.980(4) 2_655
C13 H13 0.9500 .
